data_2226440
loop_
_publ_author_name
'Jasinski, Jerry P.'
'Butcher, Ray J.'
'Veena, K.'
'Narayana, B.'
'Yathirajan, H. S.'

_publ_section_title
;
 (2<i>E</i>)-1-(2-Bromophenyl)-3-(3,4,5-trimethoxyphenyl)prop-2-en-1-one
;
_journal_coeditor_code FJ2317
_journal_issue 7
_journal_name_full 'Acta Crystallographica Section E'
_journal_page_first o1676
_journal_paper_doi 10.1107/S160053681002235X
_journal_volume 66
_journal_year 2010
_chemical_formula_iupac 'C18 H17 Br O4'
_chemical_formula_moiety 'C18 H17 Br O4'
_chemical_formula_sum 'C18 H17 Br O4'
_chemical_formula_weight 377.23
_chemical_name_systematic
;
(2<i>E</i>)-1-(2-Bromophenyl)-3-(3,4,5-trimethoxyphenyl)prop-2-en-1-one
;
_space_group_IT_number 61
_symmetry_cell_setting orthorhombic
_symmetry_space_group_name_Hall '-P 2ac 2ab'
_symmetry_space_group_name_H-M 'P b c a'
_atom_sites_solution_hydrogens geom
_atom_sites_solution_primary direct
_atom_sites_solution_secondary difmap
_cell_angle_alpha 90.00
_cell_angle_beta 90.00
_cell_angle_gamma 90.00
_cell_formula_units_Z 8
_cell_length_a 9.9616(4)
_cell_length_b 13.6020(13)
_cell_length_c 24.4162(17)
_cell_measurement_reflns_used 4251
_cell_measurement_temperature 110(2)
_cell_measurement_theta_max 74.1203
_cell_measurement_theta_min 4.4339
_cell_volume 3308.3(4)
_computing_cell_refinement '<i>CrysAlis Pro</i> (Oxford Diffraction, 2007)'
_computing_data_collection '<i>CrysAlis Pro</i> (Oxford Diffraction, 2007)'
_computing_data_reduction '<i>CrysAlis Pro</i> (Oxford Diffraction, 2007)'
_computing_molecular_graphics '<i>SHELXTL</i> (Sheldrick, 2008)'
_computing_publication_material '<i>SHELXTL</i> (Sheldrick, 2008)'
_computing_structure_refinement '<i>SHELXL97</i> (Sheldrick, 2008)'
_computing_structure_solution '<i>SHELXS97</i> (Sheldrick, 2008)'
_diffrn_ambient_temperature 110(2)
_diffrn_detector_area_resol_mean 10.5081
_diffrn_measured_fraction_theta_full 0.978
_diffrn_measured_fraction_theta_max 0.978
_diffrn_measurement_device_type
;
Oxford Diffraction Xcalibur diffractometer with a Ruby (Gemini Cu) detector
;
_diffrn_measurement_method '\w scans'
_diffrn_radiation_monochromator graphite
_diffrn_radiation_source 'Enhance (Cu) X-ray Source'
_diffrn_radiation_type MoK\a
_diffrn_radiation_wavelength 0.71073
_diffrn_reflns_av_R_equivalents 0.0221
_diffrn_reflns_av_sigmaI/netI 0.0191
_diffrn_reflns_limit_h_max 7
_diffrn_reflns_limit_h_min -12
_diffrn_reflns_limit_k_max 15
_diffrn_reflns_limit_k_min -16
_diffrn_reflns_limit_l_max 28
_diffrn_reflns_limit_l_min -30
_diffrn_reflns_number 8122
_diffrn_reflns_theta_full 26.34
_diffrn_reflns_theta_max 26.34
_diffrn_reflns_theta_min 2.64
_diffrn_standards_decay_% <2
_diffrn_standards_number 0
_exptl_absorpt_coefficient_mu 2.502
_exptl_absorpt_correction_T_max 1.00000
_exptl_absorpt_correction_T_min 0.49882
_exptl_absorpt_correction_type multi-scan
_exptl_absorpt_process_details
;
(<i>CrysAlis RED</i>; Oxford Diffraction, 2007)
;
_exptl_crystal_colour colorless
_exptl_crystal_density_diffrn 1.515
_exptl_crystal_density_method 'not measured'
_exptl_crystal_description chunk
_exptl_crystal_F_000 1536
_exptl_crystal_size_max 0.47
_exptl_crystal_size_mid 0.42
_exptl_crystal_size_min 0.31
_refine_diff_density_max 0.464
_refine_diff_density_min -0.671
_refine_ls_extinction_method none
_refine_ls_goodness_of_fit_ref 1.044
_refine_ls_hydrogen_treatment constr
_refine_ls_matrix_type full
_refine_ls_number_parameters 211
_refine_ls_number_reflns 3296
_refine_ls_number_restraints 0
_refine_ls_restrained_S_all 1.044
_refine_ls_R_factor_all 0.0431
_refine_ls_R_factor_gt 0.0394
_refine_ls_shift/su_max 0.003
_refine_ls_shift/su_mean 0.000
_refine_ls_structure_factor_coef Fsqd
_refine_ls_weighting_details 'calc w=1/[\s^2^(Fo^2^)+(0.0769P)^2^+1.9413P] where P=(Fo^2^+2Fc^2^)/3'
_refine_ls_weighting_scheme calc
_refine_ls_wR_factor_gt 0.1094
_refine_ls_wR_factor_ref 0.1123
_reflns_number_gt 2940
_reflns_number_total 3296
_reflns_threshold_expression I>2\s(I)
_cod_data_source_file fj2317.cif
_cod_data_source_block I
_cod_original_cell_volume 3308.4(4)
_cod_database_code 2226440
_cod_database_fobs_code 2226440

loop_
_symmetry_equiv_pos_as_xyz
'x, y, z'
'-x+1/2, -y, z+1/2'
'x+1/2, -y+1/2, -z'
'-x, y+1/2, -z+1/2'
'-x, -y, -z'
'x-1/2, y, -z-1/2'
'-x-1/2, y-1/2, z'
'x, -y-1/2, z-1/2'

loop_
_atom_site_type_symbol
_atom_site_label
_atom_site_fract_x
_atom_site_fract_y
_atom_site_fract_z
_atom_site_U_iso_or_equiv
_atom_site_adp_type
_atom_site_calc_flag
_atom_site_refinement_flags
_atom_site_occupancy
_atom_site_disorder_assembly
_atom_site_disorder_group
Br Br1 0.74430(2) 0.76760(2) 0.612337(10) 0.02659(13) Uani d . 1 . .
O O1 0.74217(17) 0.57654(14) 0.69518(10) 0.0340(5) Uani d . 1 . .
O O2 0.31902(16) 0.16171(11) 0.60595(6) 0.0191(3) Uani d . 1 . .
O O3 0.17918(15) 0.20383(11) 0.51830(6) 0.0180(3) Uani d . 1 . .
O O4 0.14169(16) 0.39311(11) 0.48455(6) 0.0203(3) Uani d . 1 . .
C C1 0.5557(2) 0.68349(15) 0.68770(8) 0.0159(4) Uani d . 1 . .
C C2 0.6035(2) 0.77077(15) 0.66443(8) 0.0169(4) Uani d . 1 . .
C C3 0.5453(2) 0.86108(16) 0.67668(9) 0.0219(4) Uani d . 1 . .
H H3A 0.5798 0.9198 0.6610 0.026 Uiso calc R 1 . .
C C4 0.4364(2) 0.86455(17) 0.71200(9) 0.0255(5) Uani d . 1 . .
H H4A 0.3966 0.9260 0.7208 0.031 Uiso calc R 1 . .
C C5 0.3854(2) 0.77852(17) 0.73449(9) 0.0254(5) Uani d . 1 . .
H H5A 0.3101 0.7811 0.7584 0.031 Uiso calc R 1 . .
C C6 0.4441(2) 0.68889(16) 0.72215(9) 0.0203(4) Uani d . 1 . .
H H6A 0.4079 0.6303 0.7373 0.024 Uiso calc R 1 . .
C C7 0.6256(2) 0.58607(16) 0.68075(9) 0.0196(4) Uani d . 1 . .
C C8 0.5507(2) 0.50263(15) 0.65798(9) 0.0183(4) Uani d . 1 . .
H H8A 0.5862 0.4384 0.6630 0.022 Uiso calc R 1 . .
C C9 0.4355(2) 0.51190(14) 0.63061(9) 0.0157(4) Uani d . 1 . .
H H9A 0.3975 0.5758 0.6282 0.019 Uiso calc R 1 . .
C C10 0.3627(2) 0.43154(15) 0.60391(8) 0.0149(4) Uani d . 1 . .
C C11 0.3777(2) 0.33362(15) 0.62149(8) 0.0157(4) Uani d . 1 . .
H H11A 0.4324 0.3185 0.6522 0.019 Uiso calc R 1 . .
C C12 0.3114(2) 0.25927(15) 0.59324(9) 0.0151(4) Uani d . 1 . .
C C13 0.2319(2) 0.28097(16) 0.54734(9) 0.0144(4) Uani d . 1 . .
C C14 0.2176(2) 0.37893(15) 0.53031(9) 0.0158(4) Uani d . 1 . .
C C15 0.2808(2) 0.45419(15) 0.55925(9) 0.0157(4) Uani d . 1 . .
H H15A 0.2681 0.5207 0.5486 0.019 Uiso calc R 1 . .
C C16 0.3980(2) 0.13512(16) 0.65246(10) 0.0242(5) Uani d . 1 . .
H H16A 0.3929 0.0639 0.6581 0.036 Uiso calc R 1 . .
H H16B 0.3637 0.1690 0.6850 0.036 Uiso calc R 1 . .
H H16C 0.4916 0.1542 0.6462 0.036 Uiso calc R 1 . .
C C17 0.0357(2) 0.19852(18) 0.51743(10) 0.0249(5) Uani d . 1 . .
H H17A 0.0077 0.1400 0.4970 0.037 Uiso calc R 1 . .
H H17B -0.0005 0.2574 0.4997 0.037 Uiso calc R 1 . .
H H17C 0.0018 0.1945 0.5550 0.037 Uiso calc R 1 . .
C C18 0.1511(3) 0.48850(18) 0.45889(11) 0.0319(6) Uani d . 1 . .
H H18A 0.0980 0.4887 0.4251 0.048 Uiso calc R 1 . .
H H18B 0.2452 0.5027 0.4502 0.048 Uiso calc R 1 . .
H H18C 0.1165 0.5388 0.4839 0.048 Uiso calc R 1 . .

loop_
_atom_site_aniso_label
_atom_site_aniso_U_11
_atom_site_aniso_U_22
_atom_site_aniso_U_33
_atom_site_aniso_U_12
_atom_site_aniso_U_13
_atom_site_aniso_U_23
Br1 0.02410(18) 0.0327(2) 0.02294(19) -0.00535(9) 0.00684(8) -0.00220(9)
O1 0.0244(9) 0.0223(9) 0.0552(13) 0.0010(6) -0.0201(8) -0.0062(9)
O2 0.0224(8) 0.0124(7) 0.0226(8) -0.0033(6) -0.0055(6) 0.0007(6)
O3 0.0159(7) 0.0188(7) 0.0194(7) -0.0023(6) -0.0009(6) -0.0073(6)
O4 0.0254(8) 0.0187(7) 0.0169(7) -0.0003(6) -0.0078(6) 0.0006(6)
C1 0.0177(9) 0.0161(10) 0.0138(9) -0.0046(8) -0.0051(8) -0.0020(7)
C2 0.0177(10) 0.0213(11) 0.0117(9) -0.0025(8) 0.0008(8) -0.0023(7)
C3 0.0317(12) 0.0159(10) 0.0180(10) -0.0011(9) -0.0002(9) 0.0020(8)
C4 0.0342(13) 0.0220(11) 0.0204(10) 0.0057(10) 0.0026(10) -0.0045(8)
C5 0.0251(11) 0.0334(13) 0.0178(10) -0.0009(10) 0.0052(9) -0.0040(9)
C6 0.0247(10) 0.0207(10) 0.0157(10) -0.0063(9) -0.0027(8) 0.0007(8)
C7 0.0208(10) 0.0183(10) 0.0197(10) -0.0017(8) -0.0051(8) 0.0001(8)
C8 0.0204(10) 0.0117(8) 0.0229(11) -0.0009(8) -0.0033(9) -0.0015(8)
C9 0.0184(10) 0.0126(9) 0.0160(10) 0.0005(8) 0.0010(8) -0.0011(7)
C10 0.0142(9) 0.0141(9) 0.0164(9) -0.0010(8) 0.0018(8) -0.0034(7)
C11 0.0152(9) 0.0154(9) 0.0163(9) 0.0005(8) -0.0024(8) -0.0015(8)
C12 0.0122(9) 0.0150(9) 0.0180(10) 0.0000(7) 0.0021(8) 0.0008(8)
C13 0.0116(9) 0.0171(10) 0.0144(10) -0.0023(7) 0.0020(7) -0.0038(8)
C14 0.0134(8) 0.0194(10) 0.0145(9) 0.0019(8) 0.0010(8) -0.0029(8)
C15 0.0156(8) 0.0133(9) 0.0182(10) 0.0028(8) 0.0021(8) -0.0019(8)
C16 0.0263(11) 0.0166(9) 0.0296(12) -0.0004(9) -0.0076(10) 0.0053(8)
C17 0.0171(10) 0.0285(12) 0.0290(12) -0.0073(9) -0.0057(9) 0.0013(9)
C18 0.0448(15) 0.0260(12) 0.0251(12) -0.0022(11) -0.0135(11) 0.0079(9)

loop_
_atom_type_symbol
_atom_type_description
_atom_type_scat_dispersion_real
_atom_type_scat_dispersion_imag
_atom_type_scat_source
C C 0.0033 0.0016 'International Tables Vol C Tables 4.2.6.8 and 6.1.1.4'
H H 0.0000 0.0000 'International Tables Vol C Tables 4.2.6.8 and 6.1.1.4'
O O 0.0106 0.0060 'International Tables Vol C Tables 4.2.6.8 and 6.1.1.4'
Br Br -0.2901 2.4595 'International Tables Vol C Tables 4.2.6.8 and 6.1.1.4'

loop_
_geom_angle_atom_site_label_1
_geom_angle_atom_site_label_2
_geom_angle_atom_site_label_3
_geom_angle_site_symmetry_1
_geom_angle_site_symmetry_3
_geom_angle
_geom_angle_publ_flag
C12 O2 C16 . . 117.25(16) ?
C13 O3 C17 . . 115.38(17) ?
C14 O4 C18 . . 116.55(17) ?
C6 C1 C2 . . 118.09(19) ?
C6 C1 C7 . . 118.82(18) ?
C2 C1 C7 . . 122.91(19) ?
C3 C2 C1 . . 121.3(2) ?
C3 C2 Br1 . . 118.25(16) ?
C1 C2 Br1 . . 120.35(15) ?
C4 C3 C2 . . 119.3(2) ?
C4 C3 H3A . . 120.3 ?
C2 C3 H3A . . 120.3 ?
C3 C4 C5 . . 120.3(2) ?
C3 C4 H4A . . 119.9 ?
C5 C4 H4A . . 119.9 ?
C6 C5 C4 . . 120.0(2) ?
C6 C5 H5A . . 120.0 ?
C4 C5 H5A . . 120.0 ?
C5 C6 C1 . . 120.9(2) ?
C5 C6 H6A . . 119.5 ?
C1 C6 H6A . . 119.5 ?
O1 C7 C8 . . 120.7(2) ?
O1 C7 C1 . . 120.0(2) ?
C8 C7 C1 . . 119.23(18) ?
C9 C8 C7 . . 123.64(19) ?
C9 C8 H8A . . 118.2 ?
C7 C8 H8A . . 118.2 ?
C8 C9 C10 . . 125.33(18) ?
C8 C9 H9A . . 117.3 ?
C10 C9 H9A . . 117.3 ?
C15 C10 C11 . . 120.61(19) ?
C15 C10 C9 . . 118.17(18) ?
C11 C10 C9 . . 121.18(19) ?
C12 C11 C10 . . 119.09(19) ?
C12 C11 H11A . . 120.5 ?
C10 C11 H11A . . 120.5 ?
O2 C12 C11 . . 124.57(19) ?
O2 C12 C13 . . 114.68(18) ?
C11 C12 C13 . . 120.74(19) ?
O3 C13 C14 . . 122.3(2) ?
O3 C13 C12 . . 117.91(19) ?
C14 C13 C12 . . 119.56(19) ?
O4 C14 C15 . . 124.20(19) ?
O4 C14 C13 . . 115.69(18) ?
C15 C14 C13 . . 120.1(2) ?
C14 C15 C10 . . 119.83(19) ?
C14 C15 H15A . . 120.1 ?
C10 C15 H15A . . 120.1 ?
O2 C16 H16A . . 109.5 ?
O2 C16 H16B . . 109.5 ?
H16A C16 H16B . . 109.5 ?
O2 C16 H16C . . 109.5 ?
H16A C16 H16C . . 109.5 ?
H16B C16 H16C . . 109.5 ?
O3 C17 H17A . . 109.5 ?
O3 C17 H17B . . 109.5 ?
H17A C17 H17B . . 109.5 ?
O3 C17 H17C . . 109.5 ?
H17A C17 H17C . . 109.5 ?
H17B C17 H17C . . 109.5 ?
O4 C18 H18A . . 109.5 ?
O4 C18 H18B . . 109.5 ?
H18A C18 H18B . . 109.5 ?
O4 C18 H18C . . 109.5 ?
H18A C18 H18C . . 109.5 ?
H18B C18 H18C . . 109.5 ?

loop_
_geom_bond_atom_site_label_1
_geom_bond_atom_site_label_2
_geom_bond_site_symmetry_2
_geom_bond_distance
_geom_bond_publ_flag
Br1 C2 . 1.894(2) ?
O1 C7 . 1.221(3) ?
O2 C12 . 1.365(2) ?
O2 C16 . 1.428(3) ?
O3 C13 . 1.371(2) ?
O3 C17 . 1.431(3) ?
O4 C14 . 1.363(3) ?
O4 C18 . 1.444(3) ?
C1 C6 . 1.396(3) ?
C1 C2 . 1.400(3) ?
C1 C7 . 1.506(3) ?
C2 C3 . 1.391(3) ?
C3 C4 . 1.386(3) ?
C3 H3A . 0.9500 ?
C4 C5 . 1.389(3) ?
C4 H4A . 0.9500 ?
C5 C6 . 1.385(3) ?
C5 H5A . 0.9500 ?
C6 H6A . 0.9500 ?
C7 C8 . 1.468(3) ?
C8 C9 . 1.334(3) ?
C8 H8A . 0.9500 ?
C9 C10 . 1.465(3) ?
C9 H9A . 0.9500 ?
C10 C15 . 1.396(3) ?
C10 C11 . 1.407(3) ?
C11 C12 . 1.391(3) ?
C11 H11A . 0.9500 ?
C12 C13 . 1.404(3) ?
C13 C14 . 1.403(3) ?
C14 C15 . 1.394(3) ?
C15 H15A . 0.9500 ?
C16 H16A . 0.9800 ?
C16 H16B . 0.9800 ?
C16 H16C . 0.9800 ?
C17 H17A . 0.9800 ?
C17 H17B . 0.9800 ?
C17 H17C . 0.9800 ?
C18 H18A . 0.9800 ?
C18 H18B . 0.9800 ?
C18 H18C . 0.9800 ?

loop_
_geom_hbond_atom_site_label_D
_geom_hbond_atom_site_label_H
_geom_hbond_atom_site_label_A
_geom_hbond_site_symmetry_A
_geom_hbond_distance_DH
_geom_hbond_distance_HA
_geom_hbond_distance_DA
_geom_hbond_angle_DHA
C6 H6A O1 6_557 0.95 2.44 3.233(3) 140
C9 H9A O2 7_665 0.95 2.51 3.308(3) 141
C15 H15A O2 7_665 0.95 2.53 3.202(2) 128
C17 H17C Br1 7_655 0.98 2.99 3.746(2) 135
C17 H17A Cg2 3_456 0.98 2.83 3.379(2) 125

loop_
_geom_torsion_atom_site_label_1
_geom_torsion_atom_site_label_2
_geom_torsion_atom_site_label_3
_geom_torsion_atom_site_label_4
_geom_torsion_site_symmetry_1
_geom_torsion_site_symmetry_2
_geom_torsion_site_symmetry_3
_geom_torsion_site_symmetry_4
_geom_torsion
_geom_torsion_publ_flag
C6 C1 C2 C3 . . . . 2.4(3) ?
C7 C1 C2 C3 . . . . -172.66(19) ?
C6 C1 C2 Br1 . . . . -174.42(15) ?
C7 C1 C2 Br1 . . . . 10.5(3) ?
C1 C2 C3 C4 . . . . -1.0(3) ?
Br1 C2 C3 C4 . . . . 175.89(17) ?
C2 C3 C4 C5 . . . . -0.6(3) ?
C3 C4 C5 C6 . . . . 0.7(4) ?
C4 C5 C6 C1 . . . . 0.8(3) ?
C2 C1 C6 C5 . . . . -2.3(3) ?
C7 C1 C6 C5 . . . . 173.0(2) ?
C6 C1 C7 O1 . . . . -117.3(3) ?
C2 C1 C7 O1 . . . . 57.7(3) ?
C6 C1 C7 C8 . . . . 60.9(3) ?
C2 C1 C7 C8 . . . . -124.0(2) ?
O1 C7 C8 C9 . . . . -164.7(2) ?
C1 C7 C8 C9 . . . . 17.1(3) ?
C7 C8 C9 C10 . . . . 175.4(2) ?
C8 C9 C10 C15 . . . . -153.2(2) ?
C8 C9 C10 C11 . . . . 24.9(3) ?
C15 C10 C11 C12 . . . . 1.0(3) ?
C9 C10 C11 C12 . . . . -177.03(19) ?
C16 O2 C12 C11 . . . . 1.8(3) ?
C16 O2 C12 C13 . . . . -179.68(19) ?
C10 C11 C12 O2 . . . . 179.33(19) ?
C10 C11 C12 C13 . . . . 0.9(3) ?
C17 O3 C13 C14 . . . . -68.0(3) ?
C17 O3 C13 C12 . . . . 117.1(2) ?
O2 C12 C13 O3 . . . . -4.5(3) ?
C11 C12 C13 O3 . . . . 174.12(18) ?
O2 C12 C13 C14 . . . . -179.56(18) ?
C11 C12 C13 C14 . . . . -1.0(3) ?
C18 O4 C14 C15 . . . . 13.2(3) ?
C18 O4 C14 C13 . . . . -165.9(2) ?
O3 C13 C14 O4 . . . . 3.4(3) ?
C12 C13 C14 O4 . . . . 178.29(18) ?
O3 C13 C14 C15 . . . . -175.64(18) ?
C12 C13 C14 C15 . . . . -0.8(3) ?
O4 C14 C15 C10 . . . . -176.39(19) ?
C13 C14 C15 C10 . . . . 2.6(3) ?
C11 C10 C15 C14 . . . . -2.7(3) ?
C9 C10 C15 C14 . . . . 175.34(19) ?

loop_
_cod_related_entry_id
_cod_related_entry_database
_cod_related_entry_code
1 ChemSpider 5833300
